data_2210060
loop_
_publ_author_name
'Henrik Fahlquist'
'Peter C. Healy'
'David J. Young'
'Edward R. T. Tiekink'

_publ_section_title
;
 2-Phenylquinoline 1-oxide
;
_journal_coeditor_code AT2079
_journal_issue 9
_journal_name_full 'Acta Crystallographica Section E'
_journal_page_first o3805
_journal_page_last o3807
_journal_paper_doi 10.1107/S1600536806030935
_journal_volume 62
_journal_year 2006
_chemical_formula_iupac 'C15 H11 N O'
_chemical_formula_moiety 'C15 H11 N O'
_chemical_formula_sum 'C15 H11 N O'
_chemical_formula_weight 221.25
_chemical_name_systematic
;
2-Phenylquinoline 1-oxide
;
_space_group_IT_number 19
_symmetry_cell_setting orthorhombic
_symmetry_space_group_name_Hall 'P 2ac 2ab'
_symmetry_space_group_name_H-M 'P 21 21 21'
_atom_sites_solution_hydrogens geom
_atom_sites_solution_primary direct
_atom_sites_solution_secondary difmap
_audit_creation_method SHELXL-97
_cell_angle_alpha 90
_cell_angle_beta 90
_cell_angle_gamma 90
_cell_formula_units_Z 4
_cell_length_a 7.754(3)
_cell_length_b 21.436(6)
_cell_length_c 6.603(2)
_cell_measurement_reflns_used 20
_cell_measurement_temperature 293(2)
_cell_measurement_theta_max 17.5
_cell_measurement_theta_min 12.6
_cell_volume 1097.5(6)
_computing_cell_refinement 'MSC/AFC7 Diffractometer Control Software'
_computing_data_collection
;
MSC/AFC7 Diffractometer Control Software
(Molecular Structure Corporation, 1999)
;
_computing_data_reduction 'TEXSAN for Windows (Molecular Structure Corporation, 1999)'
_computing_molecular_graphics 'ORTEPII (Johnson, 1976) and DIAMOND (Crystal Impact, 2006)'
_computing_publication_material 'TEXSAN for Windows'
_computing_structure_refinement 'SHELXL97 (Sheldrick, 1997)'
_computing_structure_solution 'SIR92 (Altomare <i>et al.</i>,  1994)'
_diffrn_ambient_temperature 293(2)
_diffrn_measured_fraction_theta_full 0.999
_diffrn_measured_fraction_theta_max 0.999
_diffrn_measurement_device_type 'Rigaku AFC-7R'
_diffrn_measurement_method \w
_diffrn_radiation_monochromator graphite
_diffrn_radiation_source 'fine-focus sealed tube'
_diffrn_radiation_type MoK\a
_diffrn_radiation_wavelength 0.71069
_diffrn_reflns_av_R_equivalents 0.011
_diffrn_reflns_av_sigmaI/netI 0.040
_diffrn_reflns_limit_h_max 10
_diffrn_reflns_limit_h_min -4
_diffrn_reflns_limit_k_max 27
_diffrn_reflns_limit_k_min 0
_diffrn_reflns_limit_l_max 8
_diffrn_reflns_limit_l_min -3
_diffrn_reflns_number 1772
_diffrn_reflns_theta_full 27.5
_diffrn_reflns_theta_max 27.5
_diffrn_reflns_theta_min 2.8
_diffrn_standards_decay_% 1.52
_diffrn_standards_interval_count 150
_diffrn_standards_number 3
_exptl_absorpt_coefficient_mu 0.084
_exptl_absorpt_correction_type none
_exptl_crystal_colour 'pale yellow'
_exptl_crystal_density_diffrn 1.339
_exptl_crystal_density_method 'not measured'
_exptl_crystal_description plate
_exptl_crystal_F_000 464
_exptl_crystal_size_max 0.50
_exptl_crystal_size_mid 0.30
_exptl_crystal_size_min 0.20
_refine_diff_density_max 0.16
_refine_diff_density_min -0.23
_refine_ls_extinction_method none
_refine_ls_goodness_of_fit_ref 1.04
_refine_ls_hydrogen_treatment constr
_refine_ls_matrix_type full
_refine_ls_number_parameters 154
_refine_ls_number_reflns 1486
_refine_ls_number_restraints 0
_refine_ls_restrained_S_all 1.04
_refine_ls_R_factor_all 0.084
_refine_ls_R_factor_gt 0.041
_refine_ls_shift/su_max 0.000
_refine_ls_shift/su_mean 0.000
_refine_ls_structure_factor_coef Fsqd
_refine_ls_weighting_details 'calc w=1/[\s^2^(Fo^2^)+(0.0562P)^2^+0.0354P] where P=(Fo^2^+2Fc^2^)/3'
_refine_ls_weighting_scheme calc
_refine_ls_wR_factor_gt 0.098
_refine_ls_wR_factor_ref 0.115
_reflns_number_gt 996
_reflns_number_total 1486
_reflns_threshold_expression I>2\s(I)
_cod_data_source_file at2079.cif
_cod_data_source_block I
_cod_database_code 2210060
_cod_database_fobs_code 2210060

loop_
_symmetry_equiv_pos_as_xyz
'x, y, z'
'-x+1/2, -y, z+1/2'
'x+1/2, -y+1/2, -z'
'-x, y+1/2, -z+1/2'

loop_
_atom_site_type_symbol
_atom_site_label
_atom_site_fract_x
_atom_site_fract_y
_atom_site_fract_z
_atom_site_U_iso_or_equiv
_atom_site_adp_type
_atom_site_calc_flag
_atom_site_refinement_flags
_atom_site_occupancy
O O1 0.0122(3) -0.09998(8) 0.2629(3) 0.0605(6) Uani d . 1
N N1 -0.0182(3) -0.05924(9) 0.4045(3) 0.0422(5) Uani d . 1
C C2 -0.0881(3) -0.07611(12) 0.5839(4) 0.0406(6) Uani d . 1
C C3 -0.1137(3) -0.03024(11) 0.7336(4) 0.0456(6) Uani d . 1
H H3 -0.1606 -0.0419 0.8576 0.055 Uiso calc R 1
C C4 -0.0719(4) 0.03061(12) 0.7022(4) 0.0488(7) Uani d . 1
H H4 -0.0916 0.0600 0.8031 0.059 Uiso calc R 1
C C5 0.0470(4) 0.11098(12) 0.4721(5) 0.0549(7) Uani d . 1
H H5 0.0295 0.1421 0.5681 0.066 Uiso calc R 1
C C6 0.1170(4) 0.12592(14) 0.2890(5) 0.0626(8) Uani d . 1
H H6 0.1454 0.1671 0.2603 0.075 Uiso calc R 1
C C7 0.1465(3) 0.07943(14) 0.1437(5) 0.0567(8) Uani d . 1
H H7 0.1957 0.0901 0.0200 0.068 Uiso calc R 1
C C8 0.1040(3) 0.01858(13) 0.1814(4) 0.0490(7) Uani d . 1
H H8 0.1242 -0.0121 0.0846 0.059 Uiso calc R 1
C C9 0.0296(3) 0.00324(11) 0.3679(4) 0.0405(6) Uani d . 1
C C10 0.0006(3) 0.04867(11) 0.5177(4) 0.0436(6) Uani d . 1
C C21 -0.1413(3) -0.14144(11) 0.6221(4) 0.0452(6) Uani d . 1
C C22 -0.2288(3) -0.17687(11) 0.4803(5) 0.0529(7) Uani d . 1
H H22 -0.2435 -0.1617 0.3494 0.063 Uiso calc R 1
C C23 -0.2949(4) -0.23499(13) 0.5320(6) 0.0637(8) Uani d . 1
H H23 -0.3558 -0.2581 0.4366 0.076 Uiso calc R 1
C C24 -0.2709(5) -0.25842(13) 0.7229(6) 0.0714(10) Uani d . 1
H H24 -0.3155 -0.2973 0.7571 0.086 Uiso calc R 1
C C25 -0.1810(5) -0.22443(13) 0.8631(5) 0.0691(9) Uani d . 1
H H25 -0.1622 -0.2409 0.9915 0.083 Uiso calc R 1
C C26 -0.1177(4) -0.16572(12) 0.8158(4) 0.0550(7) Uani d . 1
H H26 -0.0594 -0.1426 0.9133 0.066 Uiso calc R 1

loop_
_atom_site_aniso_label
_atom_site_aniso_U_11
_atom_site_aniso_U_22
_atom_site_aniso_U_33
_atom_site_aniso_U_12
_atom_site_aniso_U_13
_atom_site_aniso_U_23
O1 0.0855(14) 0.0496(10) 0.0465(10) 0.0038(10) 0.0096(11) -0.0164(9)
N1 0.0451(11) 0.0403(11) 0.0413(11) 0.0051(9) -0.0006(11) -0.0073(9)
C2 0.0395(12) 0.0416(13) 0.0407(14) 0.0023(11) 0.0014(12) -0.0059(11)
C3 0.0495(15) 0.0449(14) 0.0426(14) 0.0006(11) 0.0071(13) -0.0059(12)
C4 0.0544(15) 0.0447(14) 0.0473(14) 0.0009(12) 0.0042(14) -0.0114(13)
C5 0.0556(16) 0.0423(14) 0.0668(18) -0.0045(12) 0.0011(16) -0.0090(14)
C6 0.0583(18) 0.0485(16) 0.081(2) -0.0055(13) 0.0023(18) 0.0090(17)
C7 0.0464(15) 0.0697(18) 0.0540(17) 0.0005(14) 0.0051(15) 0.0145(16)
C8 0.0458(14) 0.0544(15) 0.0468(15) 0.0038(13) 0.0021(14) 0.0005(13)
C9 0.0367(12) 0.0424(13) 0.0423(12) 0.0032(11) -0.0044(12) -0.0002(11)
C10 0.0389(13) 0.0413(12) 0.0506(14) 0.0019(10) -0.0028(13) -0.0046(12)
C21 0.0441(14) 0.0379(13) 0.0537(15) 0.0038(11) 0.0020(14) -0.0070(12)
C22 0.0518(15) 0.0447(14) 0.0621(17) 0.0031(12) -0.0064(15) -0.0089(14)
C23 0.0556(16) 0.0454(16) 0.090(2) -0.0001(13) -0.0062(19) -0.0163(17)
C24 0.074(2) 0.0397(15) 0.100(3) -0.0020(15) 0.013(2) 0.0024(18)
C25 0.090(2) 0.0481(16) 0.070(2) 0.0009(16) 0.011(2) 0.0051(16)
C26 0.0635(18) 0.0466(15) 0.0551(17) -0.0001(13) 0.0016(15) 0.0021(14)

loop_
_atom_type_symbol
_atom_type_description
_atom_type_scat_dispersion_real
_atom_type_scat_dispersion_imag
_atom_type_scat_source
C C 0.0033 0.0016 'International Tables Vol C Tables 4.2.6.8 and 6.1.1.4'
H H 0.0000 0.0000 'International Tables Vol C Tables 4.2.6.8 and 6.1.1.4'
N N 0.0061 0.0033 'International Tables Vol C Tables 4.2.6.8 and 6.1.1.4'
O O 0.0106 0.0060 'International Tables Vol C Tables 4.2.6.8 and 6.1.1.4'

loop_
_geom_angle_atom_site_label_1
_geom_angle_atom_site_label_2
_geom_angle_atom_site_label_3
_geom_angle
_geom_angle_publ_flag
O1 N1 C2 121.5(2) y
O1 N1 C9 117.8(2) y
C2 N1 C9 120.6(2) y
N1 C2 C3 119.0(2) ?
N1 C2 C21 120.9(2) ?
C3 C2 C21 120.1(2) ?
C4 C3 C2 121.9(3) ?
C4 C3 H3 119.0 ?
C2 C3 H3 119.0 ?
C3 C4 C10 119.7(2) ?
C3 C4 H4 120.2 ?
C10 C4 H4 120.2 ?
C6 C5 C10 120.8(3) ?
C6 C5 H5 119.6 ?
C10 C5 H5 119.6 ?
C5 C6 C7 120.3(3) ?
C5 C6 H6 119.8 ?
C7 C6 H6 119.8 ?
C8 C7 C6 120.9(3) ?
C8 C7 H7 119.5 ?
C6 C7 H7 119.5 ?
C7 C8 C9 118.9(3) ?
C7 C8 H8 120.5 ?
C9 C8 H8 120.5 ?
C8 C9 C10 121.5(2) ?
C8 C9 N1 118.8(2) ?
C10 C9 N1 119.7(2) ?
C4 C10 C9 119.1(2) ?
C4 C10 C5 123.3(2) ?
C9 C10 C5 117.6(3) ?
C22 C21 C26 118.8(3) ?
C22 C21 C2 122.7(3) ?
C26 C21 C2 118.2(2) ?
C21 C22 C23 120.4(3) ?
C21 C22 H22 119.8 ?
C23 C22 H22 119.8 ?
C24 C23 C22 120.3(3) ?
C24 C23 H23 119.8 ?
C22 C23 H23 119.8 ?
C23 C24 C25 119.8(3) ?
C23 C24 H24 120.1 ?
C25 C24 H24 120.1 ?
C26 C25 C24 120.7(3) ?
C26 C25 H25 119.6 ?
C24 C25 H25 119.6 ?
C25 C26 C21 119.9(3) ?
C25 C26 H26 120.0 ?
C21 C26 H26 120.0 ?

loop_
_geom_bond_atom_site_label_1
_geom_bond_atom_site_label_2
_geom_bond_distance
_geom_bond_publ_flag
O1 N1 1.301(3) y
N1 C2 1.352(3) y
N1 C9 1.411(3) y
C2 C3 1.409(3) ?
C2 C21 1.482(3) ?
C3 C4 1.360(4) ?
C3 H3 0.9300 ?
C4 C10 1.396(3) ?
C4 H4 0.9300 ?
C5 C6 1.363(4) ?
C5 C10 1.416(4) ?
C5 H5 0.9300 ?
C6 C7 1.402(4) ?
C6 H6 0.9300 ?
C7 C8 1.368(4) ?
C7 H7 0.9300 ?
C8 C9 1.399(3) ?
C8 H8 0.9300 ?
C9 C10 1.406(3) ?
C21 C22 1.383(3) ?
C21 C26 1.393(4) ?
C22 C23 1.390(4) ?
C22 H22 0.9300 ?
C23 C24 1.369(5) ?
C23 H23 0.9300 ?
C24 C25 1.369(5) ?
C24 H24 0.9300 ?
C25 C26 1.387(4) ?
C25 H25 0.9300 ?
C26 H26 0.9300 ?

loop_
_geom_torsion_atom_site_label_1
_geom_torsion_atom_site_label_2
_geom_torsion_atom_site_label_3
_geom_torsion_atom_site_label_4
_geom_torsion
O1 N1 C2 C3 178.2(2)
C9 N1 C2 C3 0.5(4)
O1 N1 C2 C21 -3.3(4)
C9 N1 C2 C21 179.0(2)
N1 C2 C3 C4 0.7(4)
C21 C2 C3 C4 -177.8(3)
C2 C3 C4 C10 -0.8(4)
C10 C5 C6 C7 -0.9(4)
C5 C6 C7 C8 0.8(4)
C6 C7 C8 C9 0.2(4)
C7 C8 C9 C10 -1.1(4)
C7 C8 C9 N1 178.4(2)
O1 N1 C9 C8 1.2(3)
C2 N1 C9 C8 179.0(2)
O1 N1 C9 C10 -179.4(2)
C2 N1 C9 C10 -1.5(3)
C3 C4 C10 C9 -0.2(4)
C3 C4 C10 C5 179.6(3)
C8 C9 C10 C4 -179.2(2)
N1 C9 C10 C4 1.4(4)
C8 C9 C10 C5 0.9(4)
N1 C9 C10 C5 -178.5(2)
C6 C5 C10 C4 -179.8(3)
C6 C5 C10 C9 0.1(4)
N1 C2 C21 C22 -43.1(4)
C3 C2 C21 C22 135.4(3)
N1 C2 C21 C26 143.6(2)
C3 C2 C21 C26 -37.9(4)
C26 C21 C22 C23 1.4(4)
C2 C21 C22 C23 -171.8(3)
C21 C22 C23 C24 -1.4(4)
C22 C23 C24 C25 -0.1(5)
C23 C24 C25 C26 1.7(5)
C24 C25 C26 C21 -1.7(5)
C22 C21 C26 C25 0.2(4)
C2 C21 C26 C25 173.7(3)

loop_
_cod_related_entry_id
_cod_related_entry_database
_cod_related_entry_code
1 ChemSpider 533136
